data_4063932
loop_
_publ_author_name
'Torvisco, Ana'
'Ruhlandt-Senge, Karin'

_publ_section_title
;
 Ligand and Coligand Effects on Ion Association in Magnesium Amides
;
_journal_issue 5
_journal_name_full Organometallics
_journal_page_first 986
_journal_paper_doi 10.1021/om101045b
_journal_volume 30
_journal_year 2011
_chemical_formula_sum 'C30 H64 Mg N8 O2 P2 Si2'
_chemical_formula_weight 711.32
_chemical_name_systematic
; 
 ? 
;
_space_group_IT_number 14
_symmetry_cell_setting monoclinic
_symmetry_space_group_name_Hall '-P 2yn'
_symmetry_space_group_name_H-M 'P 1 21/n 1'
_atom_sites_solution_hydrogens geom
_atom_sites_solution_primary direct
_atom_sites_solution_secondary difmap
_audit_creation_method SHELXL-97
_cell_angle_alpha 90.00
_cell_angle_beta 109.2020(10)
_cell_angle_gamma 90.00
_cell_formula_units_Z 4
_cell_length_a 13.8558(8)
_cell_length_b 16.6780(10)
_cell_length_c 18.8382(11)
_cell_measurement_reflns_used 6414
_cell_measurement_temperature 99(2)
_cell_measurement_theta_max 28.28
_cell_measurement_theta_min 2.29
_cell_volume 4111.1(4)
_computing_cell_refinement 'Bruker SMART'
_computing_data_collection 'Bruker SMART'
_computing_data_reduction 'Bruker SAINT'
_computing_molecular_graphics 'Bruker SHELXTL'
_computing_publication_material 'Bruker SHELXTL'
_computing_structure_refinement 'SHELXL-97 (Sheldrick, 1997)'
_computing_structure_solution 'SHELXS-97 (Sheldrick, 1990)'
_diffrn_ambient_temperature 99(2)
_diffrn_measured_fraction_theta_full 1.000
_diffrn_measured_fraction_theta_max 1.000
_diffrn_measurement_device_type 'CCD area detector'
_diffrn_measurement_method 'phi and omega scans'
_diffrn_radiation_monochromator graphite
_diffrn_radiation_source 'fine-focus sealed tube'
_diffrn_radiation_type MoK\a
_diffrn_radiation_wavelength 0.71073
_diffrn_reflns_av_R_equivalents 0.0501
_diffrn_reflns_av_sigmaI/netI 0.0350
_diffrn_reflns_limit_h_max 16
_diffrn_reflns_limit_h_min -16
_diffrn_reflns_limit_k_max 19
_diffrn_reflns_limit_k_min -19
_diffrn_reflns_limit_l_max 22
_diffrn_reflns_limit_l_min -22
_diffrn_reflns_number 32136
_diffrn_reflns_theta_full 25.00
_diffrn_reflns_theta_max 25.00
_diffrn_reflns_theta_min 1.67
_diffrn_standards_decay_% No
_exptl_absorpt_coefficient_mu 0.215
_exptl_absorpt_correction_T_max 0.9482
_exptl_absorpt_correction_T_min 0.9285
_exptl_absorpt_correction_type multi-scan
_exptl_absorpt_process_details 'R. Blessing, Acta Cryst. (1995) A51 33-38.'
_exptl_crystal_colour colorless
_exptl_crystal_density_diffrn 1.149
_exptl_crystal_density_method 'not measured'
_exptl_crystal_description block
_exptl_crystal_F_000 1544
_exptl_crystal_size_max 0.35
_exptl_crystal_size_mid 0.30
_exptl_crystal_size_min 0.25
_refine_diff_density_max 0.600
_refine_diff_density_min -0.473
_refine_diff_density_rms 0.058
_refine_ls_extinction_method none
_refine_ls_goodness_of_fit_ref 0.996
_refine_ls_hydrogen_treatment constr
_refine_ls_matrix_type full
_refine_ls_number_parameters 413
_refine_ls_number_reflns 7242
_refine_ls_number_restraints 0
_refine_ls_restrained_S_all 0.996
_refine_ls_R_factor_all 0.0501
_refine_ls_R_factor_gt 0.0419
_refine_ls_shift/su_max 0.002
_refine_ls_shift/su_mean 0.000
_refine_ls_structure_factor_coef Fsqd
_refine_ls_weighting_details 'calc w=1/[\s^2^(Fo^2^)+(0.0854P)^2^+1.3996P] where P=(Fo^2^+2Fc^2^)/3'
_refine_ls_weighting_scheme calc
_refine_ls_wR_factor_gt 0.1236
_refine_ls_wR_factor_ref 0.1304
_reflns_number_gt 5979
_reflns_number_total 7242
_reflns_threshold_expression >2sigma(I)
_cod_data_source_file om101045b_si_001.cif
_cod_data_source_block copyat275p21onn
_cod_depositor_comments
;
The following automatic conversions were performed:

'_symmetry_cell_setting' value 'Monoclinic' changed to 'monoclinic'
according to /home/saulius/struct/CIF-dictionaries/cif_core.dic
dictionary named 'cif_core.dic' version 2.4.1 from 2010-06-29.

Automatic conversion script
Id: cif_fix_values 1715 2011-07-08 13:25:40Z adriana 
;
_cod_original_sg_symbol_H-M P2(1)/n
_cod_database_code 4063932

loop_
_symmetry_equiv_pos_as_xyz
'x, y, z'
'-x+1/2, y+1/2, -z+1/2'
'-x, -y, -z'
'x-1/2, -y-1/2, z-1/2'

loop_
_atom_site_label
_atom_site_type_symbol
_atom_site_fract_x
_atom_site_fract_y
_atom_site_fract_z
_atom_site_U_iso_or_equiv
_atom_site_adp_type
_atom_site_occupancy
_atom_site_symmetry_multiplicity
_atom_site_calc_flag
_atom_site_refinement_flags
Mg1 Mg 0.57390(5) 0.84874(4) 0.30705(3) 0.01997(17) Uani 1 1 d .
N1 N 0.70021(12) 0.88764(10) 0.39275(9) 0.0248(4) Uani 1 1 d .
Si1 Si 0.68438(5) 0.93972(4) 0.46675(3) 0.02988(16) Uani 1 1 d .
C1 C 0.79762(15) 0.87213(12) 0.39056(11) 0.0235(4) Uani 1 1 d .
C2 C 0.82219(15) 0.79640(13) 0.36792(11) 0.0249(4) Uani 1 1 d .
H2A H 0.7706 0.7564 0.3534 0.030 Uiso 1 1 calc R
C3 C 0.91876(17) 0.77835(14) 0.36615(12) 0.0313(5) Uani 1 1 d .
H3A H 0.9321 0.7265 0.3507 0.038 Uiso 1 1 calc R
C4 C 0.99638(17) 0.83480(15) 0.38655(13) 0.0347(5) Uani 1 1 d .
H4A H 1.0628 0.8222 0.3856 0.042 Uiso 1 1 calc R
C5 C 0.97460(17) 0.91025(15) 0.40834(13) 0.0347(5) Uani 1 1 d .
H5A H 1.0266 0.9500 0.4218 0.042 Uiso 1 1 calc R
C6 C 0.87860(16) 0.92843(13) 0.41071(12) 0.0288(5) Uani 1 1 d .
H6A H 0.8664 0.9805 0.4264 0.035 Uiso 1 1 calc R
C7 C 0.6936(2) 1.05218(15) 0.46273(16) 0.0464(7) Uani 1 1 d .
H7A H 0.6447 1.0718 0.4155 0.070 Uiso 1 1 calc R
H7B H 0.7630 1.0673 0.4654 0.070 Uiso 1 1 calc R
H7C H 0.6778 1.0759 0.5052 0.070 Uiso 1 1 calc R
C8 C 0.78064(18) 0.91088(16) 0.55961(13) 0.0402(6) Uani 1 1 d .
H8A H 0.7800 0.8526 0.5658 0.060 Uiso 1 1 calc R
H8B H 0.7632 0.9370 0.6004 0.060 Uiso 1 1 calc R
H8C H 0.8489 0.9281 0.5610 0.060 Uiso 1 1 calc R
C9 C 0.55552(18) 0.91225(16) 0.47034(14) 0.0379(6) Uani 1 1 d .
H9A H 0.5033 0.9268 0.4227 0.057 Uiso 1 1 calc R
H9B H 0.5427 0.9411 0.5117 0.057 Uiso 1 1 calc R
H9C H 0.5529 0.8544 0.4785 0.057 Uiso 1 1 calc R
N2 N 0.44749(12) 0.91976(10) 0.26662(9) 0.0233(4) Uani 1 1 d .
Si2 Si 0.45084(4) 1.01660(4) 0.23926(4) 0.02988(16) Uani 1 1 d .
C10 C 0.35206(14) 0.88771(12) 0.26171(11) 0.0226(4) Uani 1 1 d .
C11 C 0.31381(16) 0.81935(13) 0.21840(12) 0.0282(5) Uani 1 1 d .
H11A H 0.3535 0.7948 0.1918 0.034 Uiso 1 1 calc R
C12 C 0.21961(18) 0.78629(15) 0.21306(13) 0.0366(6) Uani 1 1 d .
H12A H 0.1960 0.7400 0.1830 0.044 Uiso 1 1 calc R
C13 C 0.15996(18) 0.82025(15) 0.25126(15) 0.0400(6) Uani 1 1 d .
H13A H 0.0957 0.7976 0.2478 0.048 Uiso 1 1 calc R
C14 C 0.19547(17) 0.88782(14) 0.29454(15) 0.0379(6) Uani 1 1 d .
H14A H 0.1549 0.9119 0.3206 0.045 Uiso 1 1 calc R
C15 C 0.28950(17) 0.92073(13) 0.30029(13) 0.0316(5) Uani 1 1 d .
H15A H 0.3126 0.9667 0.3310 0.038 Uiso 1 1 calc R
C16 C 0.3452(2) 1.03769(18) 0.14821(16) 0.0494(7) Uani 1 1 d .
H16A H 0.3480 0.9984 0.1103 0.074 Uiso 1 1 calc R
H16B H 0.3537 1.0918 0.1308 0.074 Uiso 1 1 calc R
H16C H 0.2790 1.0339 0.1563 0.074 Uiso 1 1 calc R
C17 C 0.4361(2) 1.09616(15) 0.30559(18) 0.0507(7) Uani 1 1 d .
H17A H 0.4890 1.0892 0.3547 0.076 Uiso 1 1 calc R
H17B H 0.3685 1.0916 0.3112 0.076 Uiso 1 1 calc R
H17C H 0.4433 1.1492 0.2855 0.076 Uiso 1 1 calc R
C18 C 0.57707(18) 1.03337(15) 0.22529(16) 0.0418(6) Uani 1 1 d .
H18A H 0.5870 0.9929 0.1906 0.063 Uiso 1 1 calc R
H18B H 0.6320 1.0291 0.2737 0.063 Uiso 1 1 calc R
H18C H 0.5782 1.0869 0.2042 0.063 Uiso 1 1 calc R
O1 O 0.52941(10) 0.74343(8) 0.33369(8) 0.0252(3) Uani 1 1 d .
P1 P 0.53534(4) 0.67308(3) 0.38356(3) 0.02439(15) Uani 1 1 d .
N3 N 0.64836(14) 0.64453(11) 0.43921(10) 0.0305(4) Uani 1 1 d .
N4 N 0.47436(15) 0.69336(12) 0.44259(11) 0.0359(5) Uani 1 1 d .
N5 N 0.49191(14) 0.59425(11) 0.33001(10) 0.0317(4) Uani 1 1 d .
C19 C 0.7056(2) 0.69445(16) 0.50326(13) 0.0444(6) Uani 1 1 d .
H19A H 0.7708 0.6684 0.5303 0.067 Uiso 1 1 calc R
H19B H 0.6657 0.7012 0.5372 0.067 Uiso 1 1 calc R
H19C H 0.7187 0.7471 0.4851 0.067 Uiso 1 1 calc R
C20 C 0.71528(18) 0.59175(14) 0.41436(13) 0.0354(5) Uani 1 1 d .
H20A H 0.7785 0.5821 0.4562 0.053 Uiso 1 1 calc R
H20B H 0.7317 0.6171 0.3728 0.053 Uiso 1 1 calc R
H20C H 0.6805 0.5406 0.3974 0.053 Uiso 1 1 calc R
C21 C 0.37939(18) 0.74020(15) 0.41757(14) 0.0375(5) Uani 1 1 d .
H21A H 0.3777 0.7771 0.4576 0.056 Uiso 1 1 calc R
H21B H 0.3207 0.7038 0.4059 0.056 Uiso 1 1 calc R
H21C H 0.3765 0.7709 0.3725 0.056 Uiso 1 1 calc R
C22 C 0.4828(3) 0.6442(2) 0.50879(17) 0.0685(10) Uani 1 1 d .
H22A H 0.4896 0.6791 0.5520 0.103 Uiso 1 1 calc R
H22B H 0.5430 0.6095 0.5197 0.103 Uiso 1 1 calc R
H22C H 0.4213 0.6111 0.4989 0.103 Uiso 1 1 calc R
C23 C 0.42321(19) 0.60283(15) 0.25285(13) 0.0407(6) Uani 1 1 d .
H23A H 0.4362 0.5597 0.2219 0.061 Uiso 1 1 calc R
H23B H 0.4350 0.6548 0.2328 0.061 Uiso 1 1 calc R
H23C H 0.3522 0.5998 0.2520 0.061 Uiso 1 1 calc R
C24 C 0.4778(2) 0.51802(15) 0.36427(16) 0.0476(7) Uani 1 1 d .
H24A H 0.4835 0.4735 0.3319 0.071 Uiso 1 1 calc R
H24B H 0.4100 0.5171 0.3701 0.071 Uiso 1 1 calc R
H24C H 0.5304 0.5125 0.4137 0.071 Uiso 1 1 calc R
O2 O 0.61811(11) 0.82512(9) 0.22112(8) 0.0267(3) Uani 1 1 d .
P2 P 0.65142(4) 0.79765(3) 0.15772(3) 0.02425(15) Uani 1 1 d .
N6 N 0.77313(14) 0.81199(11) 0.17453(10) 0.0309(4) Uani 1 1 d .
N7 N 0.58799(15) 0.84871(12) 0.08237(10) 0.0339(4) Uani 1 1 d .
N8 N 0.63453(15) 0.70130(11) 0.13999(11) 0.0347(5) Uani 1 1 d .
C25 C 0.81550(18) 0.89058(15) 0.20170(14) 0.0390(6) Uani 1 1 d .
H25A H 0.8794 0.8839 0.2436 0.058 Uiso 1 1 calc R
H25B H 0.7665 0.9207 0.2188 0.058 Uiso 1 1 calc R
H25C H 0.8290 0.9200 0.1609 0.058 Uiso 1 1 calc R
C26 C 0.8422(2) 0.76008(19) 0.15135(18) 0.0568(8) Uani 1 1 d .
H26A H 0.9021 0.7476 0.1950 0.085 Uiso 1 1 calc R
H26B H 0.8640 0.7875 0.1132 0.085 Uiso 1 1 calc R
H26C H 0.8067 0.7103 0.1303 0.085 Uiso 1 1 calc R
C27 C 0.6229(2) 0.85265(18) 0.01699(14) 0.0517(7) Uani 1 1 d .
H27A H 0.6102 0.9065 -0.0050 0.077 Uiso 1 1 calc R
H27B H 0.5856 0.8131 -0.0205 0.077 Uiso 1 1 calc R
H27C H 0.6963 0.8410 0.0327 0.077 Uiso 1 1 calc R
C28 C 0.4826(2) 0.87287(19) 0.06742(15) 0.0534(7) Uani 1 1 d .
H28A H 0.4739 0.9287 0.0501 0.080 Uiso 1 1 calc R
H28B H 0.4650 0.8681 0.1136 0.080 Uiso 1 1 calc R
H28C H 0.4376 0.8382 0.0285 0.080 Uiso 1 1 calc R
C29 C 0.5390(2) 0.67332(18) 0.08903(16) 0.0591(8) Uani 1 1 d .
H29A H 0.5412 0.6149 0.0844 0.089 Uiso 1 1 calc R
H29B H 0.5267 0.6979 0.0396 0.089 Uiso 1 1 calc R
H29C H 0.4837 0.6880 0.1082 0.089 Uiso 1 1 calc R
C30 C 0.6771(2) 0.64674(15) 0.20436(15) 0.0475(7) Uani 1 1 d .
H30A H 0.6627 0.5911 0.1875 0.071 Uiso 1 1 calc R
H30B H 0.6456 0.6582 0.2429 0.071 Uiso 1 1 calc R
H30C H 0.7511 0.6547 0.2255 0.071 Uiso 1 1 calc R

loop_
_atom_site_aniso_label
_atom_site_aniso_U_11
_atom_site_aniso_U_22
_atom_site_aniso_U_33
_atom_site_aniso_U_23
_atom_site_aniso_U_13
_atom_site_aniso_U_12
Mg1 0.0192(3) 0.0196(3) 0.0209(3) -0.0001(3) 0.0064(3) -0.0001(3)
N1 0.0215(8) 0.0272(9) 0.0249(9) -0.0046(7) 0.0066(7) 0.0001(7)
Si1 0.0279(3) 0.0321(4) 0.0275(3) -0.0086(2) 0.0062(2) 0.0012(3)
C1 0.0221(10) 0.0264(11) 0.0196(9) 0.0016(8) 0.0036(8) 0.0009(8)
C2 0.0245(10) 0.0263(11) 0.0230(10) 0.0011(8) 0.0065(8) -0.0002(8)
C3 0.0323(12) 0.0340(12) 0.0277(11) 0.0012(9) 0.0099(9) 0.0087(10)
C4 0.0221(11) 0.0495(15) 0.0331(12) 0.0053(10) 0.0098(9) 0.0041(10)
C5 0.0262(11) 0.0413(14) 0.0342(12) 0.0048(10) 0.0066(9) -0.0073(10)
C6 0.0285(11) 0.0276(11) 0.0278(11) -0.0010(9) 0.0061(9) -0.0036(9)
C7 0.0437(15) 0.0352(14) 0.0565(16) -0.0151(12) 0.0112(13) 0.0015(11)
C8 0.0370(13) 0.0489(15) 0.0304(12) -0.0116(11) 0.0056(10) 0.0010(11)
C9 0.0350(13) 0.0458(15) 0.0349(12) -0.0092(11) 0.0140(10) 0.0042(11)
N2 0.0203(8) 0.0212(9) 0.0285(9) 0.0026(7) 0.0083(7) 0.0010(7)
Si2 0.0254(3) 0.0218(3) 0.0439(4) 0.0084(3) 0.0134(3) 0.0027(2)
C10 0.0190(10) 0.0231(10) 0.0245(10) 0.0084(8) 0.0054(8) 0.0019(8)
C11 0.0283(11) 0.0291(11) 0.0257(10) 0.0025(9) 0.0069(9) -0.0013(9)
C12 0.0339(12) 0.0352(13) 0.0346(12) 0.0026(10) 0.0032(10) -0.0111(10)
C13 0.0226(11) 0.0426(14) 0.0536(15) 0.0122(12) 0.0108(11) -0.0042(10)
C14 0.0300(12) 0.0343(13) 0.0565(15) 0.0097(11) 0.0240(11) 0.0056(10)
C15 0.0298(11) 0.0245(11) 0.0431(13) 0.0019(9) 0.0156(10) 0.0023(9)
C16 0.0389(14) 0.0532(17) 0.0553(16) 0.0309(14) 0.0142(12) 0.0118(12)
C17 0.0491(16) 0.0250(13) 0.084(2) -0.0047(13) 0.0298(15) 0.0012(11)
C18 0.0344(13) 0.0282(13) 0.0673(17) 0.0098(12) 0.0226(12) -0.0029(10)
O1 0.0262(7) 0.0226(8) 0.0251(7) 0.0031(6) 0.0059(6) -0.0014(6)
P1 0.0264(3) 0.0234(3) 0.0223(3) 0.0048(2) 0.0066(2) 0.0013(2)
N3 0.0324(10) 0.0304(10) 0.0242(9) 0.0018(8) 0.0031(8) 0.0068(8)
N4 0.0397(11) 0.0402(11) 0.0323(10) 0.0143(9) 0.0179(9) 0.0122(9)
N5 0.0335(10) 0.0234(10) 0.0324(10) 0.0065(8) 0.0031(8) -0.0053(8)
C19 0.0464(15) 0.0504(16) 0.0269(12) -0.0061(11) -0.0007(11) 0.0105(12)
C20 0.0352(12) 0.0304(12) 0.0372(12) 0.0038(10) 0.0072(10) 0.0075(10)
C21 0.0363(13) 0.0410(14) 0.0402(13) 0.0084(11) 0.0195(11) 0.0070(11)
C22 0.083(2) 0.084(2) 0.0561(18) 0.0425(17) 0.0471(17) 0.0393(19)
C23 0.0433(14) 0.0358(13) 0.0343(12) -0.0003(10) 0.0012(11) -0.0080(11)
C24 0.0452(15) 0.0287(13) 0.0616(17) 0.0147(12) 0.0075(13) -0.0075(11)
O2 0.0261(8) 0.0301(8) 0.0256(7) -0.0007(6) 0.0109(6) 0.0033(6)
P2 0.0246(3) 0.0282(3) 0.0200(3) -0.0012(2) 0.0074(2) 0.0000(2)
N6 0.0276(10) 0.0360(11) 0.0321(10) -0.0022(8) 0.0139(8) -0.0013(8)
N7 0.0349(11) 0.0411(11) 0.0228(9) 0.0052(8) 0.0054(8) -0.0007(9)
N8 0.0408(11) 0.0307(11) 0.0298(10) -0.0056(8) 0.0075(8) -0.0007(8)
C25 0.0342(13) 0.0399(14) 0.0415(13) 0.0087(11) 0.0106(11) -0.0076(10)
C26 0.0428(16) 0.068(2) 0.0710(19) -0.0141(16) 0.0347(15) 0.0020(14)
C27 0.0656(19) 0.0618(18) 0.0276(12) 0.0076(12) 0.0153(12) -0.0144(15)
C28 0.0419(15) 0.068(2) 0.0402(14) 0.0122(14) -0.0004(12) 0.0116(14)
C29 0.066(2) 0.0514(18) 0.0434(15) -0.0016(13) -0.0047(14) -0.0204(15)
C30 0.0595(17) 0.0302(13) 0.0425(14) -0.0027(11) 0.0030(12) 0.0081(12)

loop_
_atom_type_symbol
_atom_type_description
_atom_type_scat_dispersion_real
_atom_type_scat_dispersion_imag
_atom_type_scat_source
C C 0.0033 0.0016 'International Tables Vol C Tables 4.2.6.8 and 6.1.1.4'
H H 0.0000 0.0000 'International Tables Vol C Tables 4.2.6.8 and 6.1.1.4'
N N 0.0061 0.0033 'International Tables Vol C Tables 4.2.6.8 and 6.1.1.4'
O O 0.0106 0.0060 'International Tables Vol C Tables 4.2.6.8 and 6.1.1.4'
Mg Mg 0.0486 0.0363 'International Tables Vol C Tables 4.2.6.8 and 6.1.1.4'
P P 0.1023 0.0942 'International Tables Vol C Tables 4.2.6.8 and 6.1.1.4'
Si Si 0.0817 0.0704 'International Tables Vol C Tables 4.2.6.8 and 6.1.1.4'

loop_
_geom_angle_atom_site_label_1
_geom_angle_atom_site_label_2
_geom_angle_atom_site_label_3
_geom_angle
O2 Mg1 O1 103.90(7)
O2 Mg1 N2 105.82(7)
O1 Mg1 N2 107.97(7)
O2 Mg1 N1 107.26(7)
O1 Mg1 N1 109.65(7)
N2 Mg1 N1 120.89(7)
C1 N1 Si1 120.24(13)
C1 N1 Mg1 120.16(13)
Si1 N1 Mg1 119.60(9)
N1 Si1 C9 106.53(10)
N1 Si1 C8 112.64(10)
C9 Si1 C8 107.33(12)
N1 Si1 C7 116.28(11)
C9 Si1 C7 108.93(12)
C8 Si1 C7 104.81(12)
N1 C1 C2 120.65(18)
N1 C1 C6 124.13(19)
C2 C1 C6 115.22(19)
C3 C2 C1 122.3(2)
C3 C2 H2A 118.9
C1 C2 H2A 118.9
C2 C3 C4 121.0(2)
C2 C3 H3A 119.5
C4 C3 H3A 119.5
C5 C4 C3 118.3(2)
C5 C4 H4A 120.9
C3 C4 H4A 120.9
C6 C5 C4 121.0(2)
C6 C5 H5A 119.5
C4 C5 H5A 119.5
C5 C6 C1 122.2(2)
C5 C6 H6A 118.9
C1 C6 H6A 118.9
Si1 C7 H7A 109.5
Si1 C7 H7B 109.5
H7A C7 H7B 109.5
Si1 C7 H7C 109.5
H7A C7 H7C 109.5
H7B C7 H7C 109.5
Si1 C8 H8A 109.5
Si1 C8 H8B 109.5
H8A C8 H8B 109.5
Si1 C8 H8C 109.5
H8A C8 H8C 109.5
H8B C8 H8C 109.5
Si1 C9 H9A 109.5
Si1 C9 H9B 109.5
H9A C9 H9B 109.5
Si1 C9 H9C 109.5
H9A C9 H9C 109.5
H9B C9 H9C 109.5
C10 N2 Si2 117.50(13)
C10 N2 Mg1 118.57(13)
Si2 N2 Mg1 123.92(9)
N2 Si2 C18 107.71(10)
N2 Si2 C17 116.70(11)
C18 Si2 C17 107.36(12)
N2 Si2 C16 111.25(11)
C18 Si2 C16 109.00(12)
C17 Si2 C16 104.58(13)
C11 C10 N2 121.15(19)
C11 C10 C15 115.99(19)
N2 C10 C15 122.85(19)
C12 C11 C10 122.1(2)
C12 C11 H11A 118.9
C10 C11 H11A 118.9
C13 C12 C11 120.5(2)
C13 C12 H12A 119.7
C11 C12 H12A 119.7
C12 C13 C14 118.9(2)
C12 C13 H13A 120.6
C14 C13 H13A 120.6
C13 C14 C15 120.8(2)
C13 C14 H14A 119.6
C15 C14 H14A 119.6
C14 C15 C10 121.7(2)
C14 C15 H15A 119.1
C10 C15 H15A 119.1
Si2 C16 H16A 109.5
Si2 C16 H16B 109.5
H16A C16 H16B 109.5
Si2 C16 H16C 109.5
H16A C16 H16C 109.5
H16B C16 H16C 109.5
Si2 C17 H17A 109.5
Si2 C17 H17B 109.5
H17A C17 H17B 109.5
Si2 C17 H17C 109.5
H17A C17 H17C 109.5
H17B C17 H17C 109.5
Si2 C18 H18A 109.5
Si2 C18 H18B 109.5
H18A C18 H18B 109.5
Si2 C18 H18C 109.5
H18A C18 H18C 109.5
H18B C18 H18C 109.5
P1 O1 Mg1 154.44(9)
O1 P1 N4 109.39(9)
O1 P1 N3 118.32(9)
N4 P1 N3 102.88(10)
O1 P1 N5 108.04(9)
N4 P1 N5 114.51(11)
N3 P1 N5 103.84(9)
C20 N3 C19 112.13(19)
C20 N3 P1 122.81(15)
C19 N3 P1 120.33(16)
C22 N4 C21 112.5(2)
C22 N4 P1 123.22(18)
C21 N4 P1 119.99(15)
C23 N5 C24 112.66(19)
C23 N5 P1 121.29(15)
C24 N5 P1 119.81(17)
N3 C19 H19A 109.5
N3 C19 H19B 109.5
H19A C19 H19B 109.5
N3 C19 H19C 109.5
H19A C19 H19C 109.5
H19B C19 H19C 109.5
N3 C20 H20A 109.5
N3 C20 H20B 109.5
H20A C20 H20B 109.5
N3 C20 H20C 109.5
H20A C20 H20C 109.5
H20B C20 H20C 109.5
N4 C21 H21A 109.5
N4 C21 H21B 109.5
H21A C21 H21B 109.5
N4 C21 H21C 109.5
H21A C21 H21C 109.5
H21B C21 H21C 109.5
N4 C22 H22A 109.5
N4 C22 H22B 109.5
H22A C22 H22B 109.5
N4 C22 H22C 109.5
H22A C22 H22C 109.5
H22B C22 H22C 109.5
N5 C23 H23A 109.5
N5 C23 H23B 109.5
H23A C23 H23B 109.5
N5 C23 H23C 109.5
H23A C23 H23C 109.5
H23B C23 H23C 109.5
N5 C24 H24A 109.5
N5 C24 H24B 109.5
H24A C24 H24B 109.5
N5 C24 H24C 109.5
H24A C24 H24C 109.5
H24B C24 H24C 109.5
P2 O2 Mg1 173.70(10)
O2 P2 N6 111.94(9)
O2 P2 N7 108.38(9)
N6 P2 N7 108.54(10)
O2 P2 N8 113.81(10)
N6 P2 N8 104.63(10)
N7 P2 N8 109.39(10)
C25 N6 C26 114.2(2)
C25 N6 P2 118.17(16)
C26 N6 P2 126.41(18)
C28 N7 C27 114.5(2)
C28 N7 P2 122.06(17)
C27 N7 P2 121.29(18)
C29 N8 C30 112.4(2)
C29 N8 P2 119.53(18)
C30 N8 P2 116.40(15)
N6 C25 H25A 109.5
N6 C25 H25B 109.5
H25A C25 H25B 109.5
N6 C25 H25C 109.5
H25A C25 H25C 109.5
H25B C25 H25C 109.5
N6 C26 H26A 109.5
N6 C26 H26B 109.5
H26A C26 H26B 109.5
N6 C26 H26C 109.5
H26A C26 H26C 109.5
H26B C26 H26C 109.5
N7 C27 H27A 109.5
N7 C27 H27B 109.5
H27A C27 H27B 109.5
N7 C27 H27C 109.5
H27A C27 H27C 109.5
H27B C27 H27C 109.5
N7 C28 H28A 109.5
N7 C28 H28B 109.5
H28A C28 H28B 109.5
N7 C28 H28C 109.5
H28A C28 H28C 109.5
H28B C28 H28C 109.5
N8 C29 H29A 109.5
N8 C29 H29B 109.5
H29A C29 H29B 109.5
N8 C29 H29C 109.5
H29A C29 H29C 109.5
H29B C29 H29C 109.5
N8 C30 H30A 109.5
N8 C30 H30B 109.5
H30A C30 H30B 109.5
N8 C30 H30C 109.5
H30A C30 H30C 109.5
H30B C30 H30C 109.5

loop_
_geom_bond_atom_site_label_1
_geom_bond_atom_site_label_2
_geom_bond_distance
Mg1 O2 1.9500(16)
Mg1 O1 1.9800(15)
Mg1 N2 2.0429(18)
Mg1 N1 2.0571(17)
N1 C1 1.388(3)
N1 Si1 1.7168(17)
Si1 C9 1.866(2)
Si1 C8 1.880(2)
Si1 C7 1.883(3)
C1 C2 1.410(3)
C1 C6 1.416(3)
C2 C3 1.383(3)
C2 H2A 0.9500
C3 C4 1.385(3)
C3 H3A 0.9500
C4 C5 1.387(3)
C4 H4A 0.9500
C5 C6 1.379(3)
C5 H5A 0.9500
C6 H6A 0.9500
C7 H7A 0.9800
C7 H7B 0.9800
C7 H7C 0.9800
C8 H8A 0.9800
C8 H8B 0.9800
C8 H8C 0.9800
C9 H9A 0.9800
C9 H9B 0.9800
C9 H9C 0.9800
N2 C10 1.401(3)
N2 Si2 1.7007(17)
Si2 C18 1.873(2)
Si2 C17 1.879(3)
Si2 C16 1.886(3)
C10 C11 1.401(3)
C10 C15 1.413(3)
C11 C12 1.390(3)
C11 H11A 0.9500
C12 C13 1.383(4)
C12 H12A 0.9500
C13 C14 1.383(4)
C13 H13A 0.9500
C14 C15 1.385(3)
C14 H14A 0.9500
C15 H15A 0.9500
C16 H16A 0.9800
C16 H16B 0.9800
C16 H16C 0.9800
C17 H17A 0.9800
C17 H17B 0.9800
C17 H17C 0.9800
C18 H18A 0.9800
C18 H18B 0.9800
C18 H18C 0.9800
O1 P1 1.4884(14)
P1 N4 1.638(2)
P1 N3 1.6426(18)
P1 N5 1.6460(19)
N3 C20 1.463(3)
N3 C19 1.466(3)
N4 C22 1.465(3)
N4 C21 1.468(3)
N5 C23 1.459(3)
N5 C24 1.468(3)
C19 H19A 0.9800
C19 H19B 0.9800
C19 H19C 0.9800
C20 H20A 0.9800
C20 H20B 0.9800
C20 H20C 0.9800
C21 H21A 0.9800
C21 H21B 0.9800
C21 H21C 0.9800
C22 H22A 0.9800
C22 H22B 0.9800
C22 H22C 0.9800
C23 H23A 0.9800
C23 H23B 0.9800
C23 H23C 0.9800
C24 H24A 0.9800
C24 H24B 0.9800
C24 H24C 0.9800
O2 P2 1.4874(15)
P2 N6 1.6278(19)
P2 N7 1.6407(18)
P2 N8 1.6423(19)
N6 C25 1.458(3)
N6 C26 1.459(3)
N7 C28 1.451(3)
N7 C27 1.465(3)
N8 C29 1.434(3)
N8 C30 1.475(3)
C25 H25A 0.9800
C25 H25B 0.9800
C25 H25C 0.9800
C26 H26A 0.9800
C26 H26B 0.9800
C26 H26C 0.9800
C27 H27A 0.9800
C27 H27B 0.9800
C27 H27C 0.9800
C28 H28A 0.9800
C28 H28B 0.9800
C28 H28C 0.9800
C29 H29A 0.9800
C29 H29B 0.9800
C29 H29C 0.9800
C30 H30A 0.9800
C30 H30B 0.9800
C30 H30C 0.9800
